data_4107380
loop_
_publ_author_name
'Liu, Yu'
'Spingler, Bernhard'
'Schmutz, Paul'
'Alberto, Roger'

_publ_section_title
;
 Metal-Mediated Retro Diels-Alder of Dicyclopentadiene Derivatives:
 A Convenient Synthesis of [(Cp-R)M(CO)3] (M = 99mTc, Re) Complexes
;
_journal_coden_ASTM JACSAT
_journal_issue 5
_journal_name_full 'Journal of the American Chemical Society'
_journal_page_first 1554
_journal_page_last 1555
_journal_paper_doi 10.1021/ja077741l
_journal_volume 130
_journal_year 2008
_chemical_formula_sum 'C12 H8 Cl6 O2'
_chemical_formula_weight 396.88
_space_group_IT_number 2
_symmetry_cell_setting triclinic
_symmetry_space_group_name_Hall '-P 1'
_symmetry_space_group_name_H-M 'P -1'
_atom_sites_solution_hydrogens geom
_atom_sites_solution_primary direct
_atom_sites_solution_secondary difmap
_audit_creation_method SHELXL-97
_cell_angle_alpha 89.5244(15)
_cell_angle_beta 85.4836(15)
_cell_angle_gamma 77.2782(18)
_cell_formula_units_Z 2
_cell_length_a 7.9757(2)
_cell_length_b 8.3191(2)
_cell_length_c 11.4545(2)
_cell_measurement_reflns_used 26189
_cell_measurement_temperature 183(2)
_cell_measurement_theta_max 34.8631
_cell_measurement_theta_min 2.5027
_cell_volume 739.02(3)
_computing_cell_refinement 'CrysAlis RED (Oxford, 2007)'
_computing_data_collection 'CrysAlis RED (Oxford, 2007)'
_computing_data_reduction 'CrysAlis RED (Oxford, 2007)'
_computing_molecular_graphics 'ORTEP-3 (Farrugia, 1997)'
_computing_publication_material 'SHELXL-97 (Sheldrick, 1997)'
_computing_structure_refinement 'SHELXL-97 (Sheldrick, 1997)'
_computing_structure_solution 'SIR-97 (Altomare, 1999)'
_diffrn_ambient_temperature 183(2)
_diffrn_detector_area_resol_mean 10.4498
_diffrn_measured_fraction_theta_full 1.000
_diffrn_measured_fraction_theta_max 1.000
_diffrn_measurement_device_type 'Xcalibur Ruby'
_diffrn_measurement_method '/o oscillation scan'
_diffrn_radiation_monochromator graphite
_diffrn_radiation_source 'Enhance (Mo) X-ray Source'
_diffrn_radiation_type MoK\a
_diffrn_radiation_wavelength 0.7107
_diffrn_reflns_av_R_equivalents 0.0283
_diffrn_reflns_av_sigmaI/netI 0.0171
_diffrn_reflns_limit_h_max 12
_diffrn_reflns_limit_h_min -12
_diffrn_reflns_limit_k_max 12
_diffrn_reflns_limit_k_min -12
_diffrn_reflns_limit_l_max 17
_diffrn_reflns_limit_l_min -17
_diffrn_reflns_number 45043
_diffrn_reflns_theta_full 33.14
_diffrn_reflns_theta_max 33.14
_diffrn_reflns_theta_min 2.51
_exptl_absorpt_coefficient_mu 1.157
_exptl_absorpt_correction_T_max 1.00000
_exptl_absorpt_correction_T_min 0.79205
_exptl_absorpt_correction_type multi-scan
_exptl_absorpt_process_details
;
CrysAlis RED, Oxford Diffraction Ltd.,
Version 1.171.32.5 (release 08-05-2007 CrysAlis171 .NET)
(compiled May  8 2007,13:10:02)
empirical absorption correction using spherical harmonics,
 implemented in SCALE3 ABSPACK scaling algorithm.
;
_exptl_crystal_colour plate
_exptl_crystal_density_diffrn 1.784
_exptl_crystal_description colorless
_exptl_crystal_F_000 396
_exptl_crystal_size_max 0.49
_exptl_crystal_size_mid 0.29
_exptl_crystal_size_min 0.12
_refine_diff_density_max 0.508
_refine_diff_density_min -0.454
_refine_diff_density_rms 0.062
_refine_ls_extinction_method none
_refine_ls_goodness_of_fit_ref 1.131
_refine_ls_hydrogen_treatment constr
_refine_ls_matrix_type full
_refine_ls_number_parameters 182
_refine_ls_number_reflns 5631
_refine_ls_number_restraints 0
_refine_ls_restrained_S_all 1.131
_refine_ls_R_factor_all 0.0348
_refine_ls_R_factor_gt 0.0269
_refine_ls_shift/su_max 0.004
_refine_ls_shift/su_mean 0.000
_refine_ls_structure_factor_coef Fsqd
_refine_ls_weighting_details 'calc w=1/[\s^2^(Fo^2^)+(0.0459P)^2^+0.0940P] where P=(Fo^2^+2Fc^2^)/3'
_refine_ls_weighting_scheme calc
_refine_ls_wR_factor_gt 0.0777
_refine_ls_wR_factor_ref 0.0817
_reflns_number_gt 4490
_reflns_number_total 5631
_reflns_threshold_expression >2sigma(I)
_cod_data_source_file ja077741l-file005.cif
_cod_data_source_block yl280807
_cod_depositor_comments
;
 Updated bibliographic information.

 Antanas Vaitkus,
 2019-10-09
;
_cod_database_code 4107380

loop_
_symmetry_equiv_pos_as_xyz
'x, y, z'
'-x, -y, -z'

loop_
_atom_site_label
_atom_site_type_symbol
_atom_site_fract_x
_atom_site_fract_y
_atom_site_fract_z
_atom_site_U_iso_or_equiv
_atom_site_adp_type
_atom_site_occupancy
_atom_site_symmetry_multiplicity
_atom_site_calc_flag
_atom_site_refinement_flags
C1 C 0.58350(15) 0.24369(15) -0.07460(10) 0.0221(2) Uani 1 1 d .
C2 C 0.62329(14) 0.30024(14) 0.04021(10) 0.0195(2) Uani 1 1 d .
C3 C 0.73632(15) 0.40260(14) 0.05728(10) 0.0224(2) Uani 1 1 d .
H3A H 0.8020 0.4461 -0.0028 0.027 Uiso 1 1 calc R
C4 C 0.73714(14) 0.43307(13) 0.18738(10) 0.01847(19) Uani 1 1 d .
H4A H 0.6974 0.5530 0.2069 0.022 Uiso 1 1 calc R
C5 C 0.61061(14) 0.33152(14) 0.24709(10) 0.0201(2) Uani 1 1 d .
H5A H 0.5148 0.4053 0.2955 0.024 Uiso 1 1 calc R
C6 C 0.54003(15) 0.25169(16) 0.14766(11) 0.0248(2) Uani 1 1 d .
H6B H 0.5673 0.1302 0.1551 0.030 Uiso 1 1 calc R
H6A H 0.4134 0.2909 0.1489 0.030 Uiso 1 1 calc R
C7 C 0.90966(13) 0.35816(13) 0.24194(9) 0.01734(18) Uani 1 1 d .
C8 C 0.84490(15) 0.32371(14) 0.36909(10) 0.0203(2) Uani 1 1 d .
C9 C 0.72906(15) 0.21159(14) 0.32644(10) 0.0199(2) Uani 1 1 d .
C10 C 0.86372(14) 0.09429(13) 0.24772(10) 0.0196(2) Uani 1 1 d .
C11 C 0.96997(14) 0.18211(13) 0.19659(10) 0.01826(19) Uani 1 1 d .
C12 C 0.6639(2) 0.22479(19) -0.27760(11) 0.0343(3) Uani 1 1 d .
H12A H 0.5449 0.2656 -0.2978 0.051 Uiso 1 1 calc R
H12B H 0.6901 0.1041 -0.2763 0.051 Uiso 1 1 calc R
H12C H 0.7431 0.2622 -0.3361 0.051 Uiso 1 1 calc R
O1 O 0.47371(13) 0.16802(14) -0.08708(9) 0.0334(2) Uani 1 1 d .
O2 O 0.68385(12) 0.28755(12) -0.16343(8) 0.02911(19) Uani 1 1 d .
Cl1 Cl 1.06338(4) 0.47979(4) 0.22805(3) 0.02500(7) Uani 1 1 d .
Cl2 Cl 0.72934(4) 0.50240(4) 0.44633(3) 0.03026(8) Uani 1 1 d .
Cl3 Cl 1.00903(4) 0.22075(4) 0.45575(3) 0.03097(8) Uani 1 1 d .
Cl4 Cl 0.61848(5) 0.11838(4) 0.43639(3) 0.03413(8) Uani 1 1 d .
Cl5 Cl 0.86440(5) -0.10704(4) 0.22678(3) 0.03256(8) Uani 1 1 d .
Cl6 Cl 1.13252(4) 0.12354(4) 0.09097(3) 0.02914(7) Uani 1 1 d .

loop_
_atom_site_aniso_label
_atom_site_aniso_U_11
_atom_site_aniso_U_22
_atom_site_aniso_U_33
_atom_site_aniso_U_23
_atom_site_aniso_U_13
_atom_site_aniso_U_12
C1 0.0207(5) 0.0249(5) 0.0197(5) 0.0013(4) -0.0042(4) -0.0022(4)
C2 0.0175(4) 0.0225(5) 0.0179(5) 0.0010(4) -0.0031(4) -0.0025(4)
C3 0.0236(5) 0.0240(5) 0.0190(5) 0.0021(4) -0.0049(4) -0.0025(4)
C4 0.0207(5) 0.0175(4) 0.0175(5) 0.0003(4) -0.0015(4) -0.0048(4)
C5 0.0179(4) 0.0240(5) 0.0183(5) -0.0007(4) 0.0003(4) -0.0054(4)
C6 0.0214(5) 0.0292(6) 0.0245(6) -0.0001(4) -0.0059(4) -0.0058(4)
C7 0.0196(4) 0.0178(4) 0.0166(5) 0.0010(4) -0.0016(4) -0.0082(4)
C8 0.0249(5) 0.0230(5) 0.0152(5) 0.0006(4) -0.0029(4) -0.0096(4)
C9 0.0248(5) 0.0233(5) 0.0151(5) 0.0019(4) -0.0009(4) -0.0131(4)
C10 0.0234(5) 0.0174(4) 0.0198(5) 0.0019(4) -0.0056(4) -0.0071(4)
C11 0.0179(4) 0.0184(4) 0.0187(5) 0.0001(4) -0.0029(4) -0.0040(4)
C12 0.0405(7) 0.0444(8) 0.0177(6) -0.0044(5) -0.0028(5) -0.0085(6)
O1 0.0318(5) 0.0463(6) 0.0267(5) -0.0022(4) -0.0056(4) -0.0169(4)
O2 0.0347(5) 0.0390(5) 0.0162(4) -0.0008(3) -0.0013(3) -0.0139(4)
Cl1 0.02672(13) 0.02471(13) 0.02753(14) 0.00042(10) -0.00004(10) -0.01495(10)
Cl2 0.03874(17) 0.03218(15) 0.02122(14) -0.00923(11) 0.00373(11) -0.01250(12)
Cl3 0.03777(16) 0.03668(16) 0.02410(15) 0.00825(12) -0.01481(12) -0.01629(13)
Cl4 0.04506(19) 0.04460(19) 0.02095(14) 0.00637(12) 0.00178(12) -0.02936(15)
Cl5 0.04201(18) 0.01822(13) 0.04087(19) 0.00033(11) -0.00765(14) -0.01245(12)
Cl6 0.02298(13) 0.03001(15) 0.03263(16) -0.00762(12) 0.00527(11) -0.00428(11)

loop_
_atom_type_symbol
_atom_type_description
_atom_type_scat_dispersion_real
_atom_type_scat_dispersion_imag
_atom_type_scat_source
C C 0.0033 0.0016 'International Tables Vol C Tables 4.2.6.8 and 6.1.1.4'
H H 0.0000 0.0000 'International Tables Vol C Tables 4.2.6.8 and 6.1.1.4'
O O 0.0106 0.0060 'International Tables Vol C Tables 4.2.6.8 and 6.1.1.4'
Cl Cl 0.1484 0.1585 'International Tables Vol C Tables 4.2.6.8 and 6.1.1.4'

loop_
_geom_angle_atom_site_label_1
_geom_angle_atom_site_label_2
_geom_angle_atom_site_label_3
_geom_angle
O1 C1 O2 123.87(11)
O1 C1 C2 124.08(11)
O2 C1 C2 112.05(10)
C3 C2 C6 113.99(10)
C3 C2 C1 125.69(11)
C6 C2 C1 120.31(10)
C2 C3 C4 108.82(10)
C2 C3 H3A 125.6
C4 C3 H3A 125.6
C3 C4 C7 115.46(9)
C3 C4 C5 104.99(9)
C7 C4 C5 102.68(8)
C3 C4 H4A 111.1
C7 C4 H4A 111.1
C5 C4 H4A 111.1
C6 C5 C9 115.95(10)
C6 C5 C4 106.17(9)
C9 C5 C4 102.40(8)
C6 C5 H5A 110.6
C9 C5 H5A 110.6
C4 C5 H5A 110.6
C2 C6 C5 106.01(10)
C2 C6 H6B 110.5
C5 C6 H6B 110.5
C2 C6 H6A 110.5
C5 C6 H6A 110.5
H6B C6 H6A 108.7
C11 C7 C8 99.50(8)
C11 C7 C4 107.28(8)
C8 C7 C4 101.59(8)
C11 C7 Cl1 115.76(8)
C8 C7 Cl1 115.92(8)
C4 C7 Cl1 114.83(7)
C7 C8 C9 92.41(8)
C7 C8 Cl3 114.23(8)
C9 C8 Cl3 113.94(8)
C7 C8 Cl2 113.65(8)
C9 C8 Cl2 114.05(8)
Cl3 C8 Cl2 108.12(6)
C10 C9 C5 108.19(9)
C10 C9 C8 99.02(9)
C5 C9 C8 101.51(9)
C10 C9 Cl4 115.63(8)
C5 C9 Cl4 114.52(8)
C8 C9 Cl4 116.04(8)
C11 C10 C9 107.33(9)
C11 C10 Cl5 128.27(9)
C9 C10 Cl5 124.31(8)
C10 C11 C7 107.40(9)
C10 C11 Cl6 129.03(9)
C7 C11 Cl6 123.34(8)
O2 C12 H12A 109.5
O2 C12 H12B 109.5
H12A C12 H12B 109.5
O2 C12 H12C 109.5
H12A C12 H12C 109.5
H12B C12 H12C 109.5
C1 O2 C12 115.60(11)

loop_
_geom_bond_atom_site_label_1
_geom_bond_atom_site_label_2
_geom_bond_distance
C1 O1 1.2031(15)
C1 O2 1.3429(15)
C1 C2 1.4810(16)
C2 C3 1.3946(16)
C2 C6 1.4491(17)
C3 C4 1.5145(16)
C3 H3A 0.9500
C4 C7 1.5568(15)
C4 C5 1.5675(16)
C4 H4A 1.0000
C5 C6 1.5275(16)
C5 C9 1.5554(16)
C5 H5A 1.0000
C6 H6B 0.9900
C6 H6A 0.9900
C7 C11 1.5196(15)
C7 C8 1.5523(15)
C7 Cl1 1.7508(10)
C8 C9 1.5557(15)
C8 Cl3 1.7690(12)
C8 Cl2 1.7698(12)
C9 C10 1.5229(16)
C9 Cl4 1.7536(11)
C10 C11 1.3350(15)
C10 Cl5 1.6927(11)
C11 Cl6 1.6931(11)
C12 O2 1.4453(15)
C12 H12A 0.9800
C12 H12B 0.9800
C12 H12C 0.9800

loop_
_geom_torsion_atom_site_label_1
_geom_torsion_atom_site_label_2
_geom_torsion_atom_site_label_3
_geom_torsion_atom_site_label_4
_geom_torsion
O1 C1 C2 C3 -172.82(12)
O2 C1 C2 C3 6.85(16)
O1 C1 C2 C6 6.13(18)
O2 C1 C2 C6 -174.19(10)
C6 C2 C3 C4 -0.14(13)
C1 C2 C3 C4 178.87(10)
C2 C3 C4 C7 113.31(10)
C2 C3 C4 C5 1.03(12)
C3 C4 C5 C6 -1.48(11)
C7 C4 C5 C6 -122.58(9)
C3 C4 C5 C9 120.54(9)
C7 C4 C5 C9 -0.56(10)
C3 C2 C6 C5 -0.84(13)
C1 C2 C6 C5 -179.90(10)
C9 C5 C6 C2 -111.53(11)
C4 C5 C6 C2 1.41(12)
C3 C4 C7 C11 -46.15(12)
C5 C4 C7 C11 67.47(10)
C3 C4 C7 C8 -150.05(9)
C5 C4 C7 C8 -36.43(10)
C3 C4 C7 Cl1 84.04(10)
C5 C4 C7 Cl1 -162.34(7)
C11 C7 C8 C9 -52.44(9)
C4 C7 C8 C9 57.54(9)
Cl1 C7 C8 C9 -177.28(8)
C11 C7 C8 Cl3 65.23(9)
C4 C7 C8 Cl3 175.20(7)
Cl1 C7 C8 Cl3 -59.61(10)
C11 C7 C8 Cl2 -170.07(7)
C4 C7 C8 Cl2 -60.09(9)
Cl1 C7 C8 Cl2 65.10(10)
C6 C5 C9 C10 48.76(12)
C4 C5 C9 C10 -66.34(10)
C6 C5 C9 C8 152.37(9)
C4 C5 C9 C8 37.27(10)
C6 C5 C9 Cl4 -81.81(11)
C4 C5 C9 Cl4 163.10(7)
C7 C8 C9 C10 52.80(9)
Cl3 C8 C9 C10 -65.11(9)
Cl2 C8 C9 C10 170.08(7)
C7 C8 C9 C5 -57.99(9)
Cl3 C8 C9 C5 -175.90(7)
Cl2 C8 C9 C5 59.29(10)
C7 C8 C9 Cl4 177.20(8)
Cl3 C8 C9 Cl4 59.30(11)
Cl2 C8 C9 Cl4 -65.52(10)
C5 C9 C10 C11 69.47(11)
C8 C9 C10 C11 -35.89(11)
Cl4 C9 C10 C11 -160.58(8)
C5 C9 C10 Cl5 -107.38(10)
C8 C9 C10 Cl5 147.26(8)
Cl4 C9 C10 Cl5 22.57(13)
C9 C10 C11 C7 0.94(12)
Cl5 C10 C11 C7 177.62(8)
C9 C10 C11 Cl6 -173.68(9)
Cl5 C10 C11 Cl6 3.00(17)
C8 C7 C11 C10 34.48(11)
C4 C7 C11 C10 -70.91(11)
Cl1 C7 C11 C10 159.43(8)
C8 C7 C11 Cl6 -150.52(8)
C4 C7 C11 Cl6 104.10(10)
Cl1 C7 C11 Cl6 -25.57(12)
O1 C1 O2 C12 -5.54(18)
C2 C1 O2 C12 174.78(10)
